data_4309813
loop_
_publ_author_name
'Jorge Pas\'an'
'Joaqu\'in Sanchiz'
'Catalina Ruiz-P\'erez'
'Francesc Lloret'
'Miguel Julve'

_publ_contact_author_address
;Laboratorio de Rayos X y Materiales Moleculares
Dpto. Fisica Fundamental II
Facultad de Fisica. Universidad de La Laguna
Avda. Astrofisico Francisco Sanchez s/n
38204. La Laguna. Santa Cruz de Tenerife
Spain
;
_publ_contact_author_email caruiz@ull.es
_publ_contact_author_fax '+34 922 31 83 20'
_publ_contact_author_name 'Catalina Ruiz-Perez'
_publ_contact_author_phone '+34 922 31 83 00'
_publ_section_title
;
Polymeric Networks of Copper(II) Phenylmalonate with Heteroaromatic N-donor
Ligands: Synthesis, Crystal Structure, and Magnetic Properties
;
_journal_name_full 'Inorganic Chemistry'
_journal_page_first 7794
_journal_page_last 7801
_journal_paper_doi 10.1021/ic0503986
_journal_volume 44
_journal_year 2005
_chemical_formula_sum 'C19 H16 Cu N2 O5'
_chemical_formula_weight 415.90
_space_group_IT_number 41
_symmetry_cell_setting orthorhombic
_symmetry_Int_Tables_number 41
_symmetry_space_group_name_Hall 'C -2ac 2'
_symmetry_space_group_name_H-M 'C 2 c b'
_atom_sites_solution_hydrogens geom
_atom_sites_solution_primary direct
_atom_sites_solution_secondary difmap
_audit_creation_method SHELXL-97
_cell_angle_alpha 90.00
_cell_angle_beta 90.00
_cell_angle_gamma 90.00
_cell_formula_units_Z 8
_cell_length_a 10.1579(7)
_cell_length_b 10.3640(8)
_cell_length_c 33.313(4)
_cell_measurement_temperature 293(2)
_cell_volume 3507.1(6)
_computing_cell_refinement 'Dirax/lsq (Duisenberg & Schreurs, 1989-2000)'
_computing_data_collection 'Collect (Nonius BV, 1997-2000)'
_computing_data_reduction 'EvalCCD (Duisenberg & Schreurs 1990-2000)'
_computing_molecular_graphics CRYSTALMAKER
_computing_publication_material 'PARST97 (Nardelli, 1997)'
_computing_structure_refinement 'SHELXL-97 (Sheldrick, 1997)'
_computing_structure_solution 'SHELXS-97 (Sheldrick, 1997)'
_diffrn_ambient_temperature 293(2)
_diffrn_detector 'CCD plate'
_diffrn_detector_area_resol_mean 9
_diffrn_measured_fraction_theta_full 0.984
_diffrn_measured_fraction_theta_max 0.984
_diffrn_measurement_device '95mm CCD camera on \k-goniostat'
_diffrn_measurement_device_type KappaCCD
_diffrn_measurement_method 'CCD rotation images, thick slices'
_diffrn_radiation_monochromator 'horizonally mounted graphite crystal'
_diffrn_radiation_probe x-ray
_diffrn_radiation_source 'fine-focus sealed tube'
_diffrn_radiation_type MoK\a
_diffrn_radiation_wavelength 0.71073
_diffrn_reflns_av_R_equivalents 0.0847
_diffrn_reflns_av_sigmaI/netI 0.0574
_diffrn_reflns_limit_h_max 13
_diffrn_reflns_limit_h_min -14
_diffrn_reflns_limit_k_max 13
_diffrn_reflns_limit_k_min -14
_diffrn_reflns_limit_l_max 43
_diffrn_reflns_limit_l_min -46
_diffrn_reflns_number 15731
_diffrn_reflns_theta_full 30.01
_diffrn_reflns_theta_max 30.01
_diffrn_reflns_theta_min 6.40
_diffrn_source 'Enraf Nonius FR590'
_exptl_absorpt_coefficient_mu 1.284
_exptl_crystal_colour blue
_exptl_crystal_density_diffrn 1.642
_exptl_crystal_density_method 'not measured'
_exptl_crystal_description sheet
_exptl_crystal_F_000 1772
_exptl_crystal_size_max 0.80
_exptl_crystal_size_mid 0.16
_exptl_crystal_size_min 0.04
_refine_diff_density_max 0.872
_refine_diff_density_min -0.609
_refine_diff_density_rms 0.069
_refine_ls_abs_structure_details 'Flack H D (1983), Acta Cryst. A39, 876-881'
_refine_ls_abs_structure_Flack -0.004(19)
_refine_ls_extinction_method none
_refine_ls_goodness_of_fit_ref 1.038
_refine_ls_hydrogen_treatment mixed
_refine_ls_matrix_type full
_refine_ls_number_parameters 263
_refine_ls_number_reflns 4904
_refine_ls_number_restraints 1
_refine_ls_restrained_S_all 1.038
_refine_ls_R_factor_all 0.0577
_refine_ls_R_factor_gt 0.0485
_refine_ls_shift/su_max 0.001
_refine_ls_shift/su_mean 0.000
_refine_ls_structure_factor_coef Fsqd
_refine_ls_weighting_details 'calc w=1/[\s^2^(Fo^2^)+(0.0678P)^2^+3.4598P] where P=(Fo^2^+2Fc^2^)/3'
_refine_ls_weighting_scheme calc
_refine_ls_wR_factor_gt 0.1228
_refine_ls_wR_factor_ref 0.1282
_reflns_number_gt 4224
_reflns_number_total 4904
_reflns_threshold_expression >2sigma(I)
_cod_data_source_file ic0503986si20050317_052352_1.cif
_cod_data_source_block compound2
_cod_database_code 4309813

loop_
_symmetry_equiv_pos_as_xyz
'x, y, z'
'x+1/2, y, -z+1/2'
'x, -y, -z'
'x+1/2, -y, z+1/2'
'x+1/2, y+1/2, z'
'x+1, y+1/2, -z+1/2'
'x+1/2, -y+1/2, -z'
'x+1, -y+1/2, z+1/2'

loop_
_atom_site_label
_atom_site_type_symbol
_atom_site_fract_x
_atom_site_fract_y
_atom_site_fract_z
_atom_site_U_iso_or_equiv
_atom_site_adp_type
_atom_site_occupancy
_atom_site_symmetry_multiplicity
_atom_site_calc_flag
_atom_site_refinement_flags
_atom_site_disorder_assembly
_atom_site_disorder_group
Cu1 Cu 0.04281(6) 1.10412(3) 0.273854(9) 0.03230(11) Uani 1 1 d . . .
O1 O 0.0857(3) 0.7874(3) 0.19497(8) 0.0588(8) Uani 1 1 d . . .
O2 O 0.0217(4) 0.9281(3) 0.24157(8) 0.0586(9) Uani 1 1 d . . .
O3 O 0.3644(3) 1.0678(3) 0.19573(8) 0.0524(7) Uani 1 1 d . . .
O4 O 0.2197(3) 1.1209(3) 0.24307(8) 0.0582(8) Uani 1 1 d . . .
O1W O -0.0506(3) 1.2029(3) 0.23069(7) 0.0449(6) Uani 1 1 d . . .
N1 N 0.1350(3) 1.0138(3) 0.31991(8) 0.0425(6) Uani 1 1 d . . .
N2 N 0.2847(6) 0.8804(5) 0.45658(12) 0.0768(14) Uani 1 1 d . . .
C1 C 0.0781(4) 0.8992(4) 0.20829(11) 0.0539(11) Uani 1 1 d . . .
C2 C 0.1376(4) 1.0131(4) 0.18493(10) 0.0503(9) Uani 1 1 d . . .
H2 H 0.0690 1.0795 0.1839 0.060 Uiso 1 1 calc R . .
C3 C 0.2505(4) 1.0709(4) 0.20919(10) 0.0499(9) Uani 1 1 d . . .
C4 C 0.1726(4) 0.9835(4) 0.14187(10) 0.0497(9) Uani 1 1 d . . .
C5 C 0.1089(6) 1.0507(6) 0.11195(12) 0.0652(12) Uani 1 1 d . . .
H5 H 0.0466 1.1131 0.1185 0.078 Uiso 1 1 calc R . .
C6 C 0.1379(8) 1.0248(8) 0.07207(14) 0.098(2) Uani 1 1 d . . .
H6 H 0.0936 1.0692 0.0519 0.118 Uiso 1 1 calc R . .
C7 C 0.2309(8) 0.9348(8) 0.06195(14) 0.0878(19) Uani 1 1 d . . .
H7 H 0.2511 0.9194 0.0351 0.105 Uiso 1 1 calc R . .
C8 C 0.2931(7) 0.8685(6) 0.09134(16) 0.0738(15) Uani 1 1 d . . .
H8 H 0.3559 0.8070 0.0845 0.089 Uiso 1 1 calc R . .
C9 C 0.2655(6) 0.8903(5) 0.13131(16) 0.0720(15) Uani 1 1 d . . .
H9 H 0.3086 0.8432 0.1511 0.086 Uiso 1 1 calc R . .
C10 C 0.2223(5) 0.9229(5) 0.31557(12) 0.0639(12) Uani 1 1 d . . .
H10 H 0.2445 0.8976 0.2897 0.077 Uiso 1 1 calc R . .
C11 C 0.2841(6) 0.8617(6) 0.34745(13) 0.0748(16) Uani 1 1 d . . .
H11 H 0.3439 0.7957 0.3425 0.090 Uiso 1 1 calc R A .
C12 C 0.2579(4) 0.8972(4) 0.38586(13) 0.0465(8) Uani 1 1 d . A .
C13A C 0.1343(10) 0.9546(12) 0.3900(2) 0.059(2) Uani 0.52 1 d P A 1
H13A H 0.0919 0.9545 0.4148 0.071 Uiso 0.52 1 calc PR A 1
C14A C 0.0759(8) 1.0109(11) 0.3573(2) 0.056(2) Uani 0.52 1 d P A 1
H14A H -0.0066 1.0486 0.3604 0.068 Uiso 0.52 1 calc PR A 1
C13B C 0.2020(13) 1.0214(9) 0.3886(2) 0.058(2) Uani 0.48 1 d P A 2
H13B H 0.2023 1.0648 0.4131 0.070 Uiso 0.48 1 calc PR A 2
C14B C 0.1471(13) 1.0789(9) 0.3555(3) 0.057(2) Uani 0.48 1 d P A 2
H14B H 0.1176 1.1636 0.3572 0.069 Uiso 0.48 1 calc PR A 2
C15 C 0.3220(4) 0.8382(4) 0.42140(12) 0.0504(9) Uani 1 1 d . . .
C16 C 0.4158(10) 0.7460(10) 0.41810(18) 0.134(4) Uani 1 1 d . A .
H16 H 0.4403 0.7156 0.3929 0.161 Uiso 1 1 calc R . .
C17 C 0.4759(10) 0.6966(11) 0.4527(2) 0.134(4) Uani 1 1 d . . .
H17 H 0.5406 0.6334 0.4507 0.160 Uiso 1 1 calc R A .
C18 C 0.4389(7) 0.7414(6) 0.48842(16) 0.0772(15) Uani 1 1 d . A .
H18 H 0.4778 0.7122 0.5120 0.093 Uiso 1 1 calc R . .
C19 C 0.3426(8) 0.8310(7) 0.48897(15) 0.093(2) Uani 1 1 d . . .
H19 H 0.3146 0.8606 0.5139 0.111 Uiso 1 1 calc R A .

loop_
_atom_site_aniso_label
_atom_site_aniso_U_11
_atom_site_aniso_U_22
_atom_site_aniso_U_33
_atom_site_aniso_U_23
_atom_site_aniso_U_13
_atom_site_aniso_U_12
Cu1 0.03355(16) 0.03088(16) 0.03249(16) -0.00175(11) -0.00017(18) 0.0041(2)
O1 0.079(2) 0.0554(16) 0.0419(12) -0.0003(11) 0.0080(12) 0.0249(14)
O2 0.079(3) 0.0487(13) 0.0478(13) 0.0035(11) 0.0200(15) 0.0208(15)
O3 0.0635(17) 0.0552(15) 0.0386(13) -0.0032(11) 0.0037(12) 0.0210(13)
O4 0.0561(17) 0.080(2) 0.0387(13) -0.0162(12) -0.0032(12) 0.0248(15)
O1W 0.0552(15) 0.0387(13) 0.0409(12) -0.0010(9) -0.0011(10) 0.0128(11)
N1 0.0475(15) 0.0442(15) 0.0357(13) -0.0044(11) -0.0002(12) 0.0114(12)
N2 0.103(4) 0.083(3) 0.0446(19) 0.0045(18) -0.003(2) 0.029(3)
C1 0.071(3) 0.056(2) 0.0354(16) 0.0037(13) 0.0008(15) 0.0329(18)
C2 0.063(2) 0.057(2) 0.0306(14) 0.0003(14) -0.0003(15) 0.0310(18)
C3 0.064(2) 0.0518(19) 0.0334(16) 0.0018(14) -0.0002(16) 0.0296(18)
C4 0.065(2) 0.054(2) 0.0299(14) -0.0027(14) -0.0012(15) 0.0122(18)
C5 0.086(3) 0.068(3) 0.0414(19) 0.0015(19) -0.011(2) 0.010(2)
C6 0.136(6) 0.121(6) 0.037(2) 0.007(3) -0.015(3) 0.025(5)
C7 0.131(6) 0.097(4) 0.035(2) -0.015(2) 0.011(3) -0.005(4)
C8 0.092(4) 0.074(3) 0.055(3) -0.019(2) 0.019(3) 0.005(3)
C9 0.088(4) 0.082(4) 0.046(2) -0.001(2) 0.002(2) 0.037(3)
C10 0.082(3) 0.071(3) 0.0384(18) -0.0025(17) 0.0011(19) 0.042(2)
C11 0.097(4) 0.078(3) 0.049(2) -0.003(2) -0.002(3) 0.049(3)
C12 0.050(2) 0.046(2) 0.043(2) 0.0006(14) -0.0008(16) 0.0088(14)
C13A 0.058(5) 0.077(7) 0.041(4) 0.003(4) 0.008(3) 0.013(5)
C14A 0.044(4) 0.076(6) 0.049(4) -0.008(4) 0.005(3) 0.024(4)
C13B 0.105(8) 0.041(4) 0.029(3) -0.006(3) 0.000(4) 0.021(5)
C14B 0.090(7) 0.037(4) 0.045(4) -0.006(3) -0.002(4) 0.025(4)
C15 0.053(2) 0.053(3) 0.046(2) 0.0067(16) -0.0022(16) 0.0044(17)
C16 0.169(8) 0.183(8) 0.050(3) 0.002(4) -0.017(4) 0.119(7)
C17 0.143(7) 0.185(9) 0.073(4) 0.018(5) -0.019(4) 0.100(7)
C18 0.091(4) 0.083(4) 0.057(2) 0.023(2) -0.019(3) -0.002(3)
C19 0.135(6) 0.098(5) 0.045(2) 0.008(2) 0.000(3) 0.032(4)

loop_
_atom_type_symbol
_atom_type_description
_atom_type_scat_dispersion_real
_atom_type_scat_dispersion_imag
_atom_type_scat_source
C C 0.0033 0.0016 'International Tables Vol C Tables 4.2.6.8 and 6.1.1.4'
H H 0.0000 0.0000 'International Tables Vol C Tables 4.2.6.8 and 6.1.1.4'
Cu Cu 0.3201 1.2651 'International Tables Vol C Tables 4.2.6.8 and 6.1.1.4'
N N 0.0061 0.0033 'International Tables Vol C Tables 4.2.6.8 and 6.1.1.4'
O O 0.0106 0.0060 'International Tables Vol C Tables 4.2.6.8 and 6.1.1.4'

loop_
_geom_angle_atom_site_label_1
_geom_angle_atom_site_label_2
_geom_angle_atom_site_label_3
_geom_angle
_geom_angle_site_symmetry_1
_geom_angle_site_symmetry_3
_geom_angle_publ_flag
O1W Cu1 N1 176.32(11) . . ?
O1W Cu1 O4 90.71(12) . . ?
N1 Cu1 O4 90.73(12) . . ?
O1W Cu1 O3 91.68(11) . 2_455 ?
N1 Cu1 O3 87.19(11) . 2_455 ?
O4 Cu1 O3 174.49(13) . 2_455 ?
O1W Cu1 O2 91.59(11) . . ?
N1 Cu1 O2 91.91(12) . . ?
O4 Cu1 O2 84.79(14) . . ?
O3 Cu1 O2 90.18(13) 2_455 . ?
O1W Cu1 O1 89.50(10) . 6_455 ?
N1 Cu1 O1 87.13(11) . 6_455 ?
O4 Cu1 O1 89.41(13) . 6_455 ?
O3 Cu1 O1 95.57(12) 2_455 6_455 ?
O2 Cu1 O1 174.12(14) . 6_455 ?
C1 O1 Cu1 128.4(3) . 6_445 ?
C1 O2 Cu1 126.3(3) . . ?
C3 O3 Cu1 128.5(2) . 2 ?
C3 O4 Cu1 127.8(3) . . ?
C10 N1 C14B 113.0(5) . . ?
C10 N1 C14A 112.3(5) . . ?
C14B N1 C14A 43.1(6) . . ?
C10 N1 Cu1 124.4(3) . . ?
C14B N1 Cu1 118.0(4) . . ?
C14A N1 Cu1 119.4(4) . . ?
C15 N2 C19 118.0(5) . . ?
O1 C1 O2 123.6(4) . . ?
O1 C1 C2 120.7(3) . . ?
O2 C1 C2 115.7(3) . . ?
C4 C2 C3 114.0(4) . . ?
C4 C2 C1 114.7(4) . . ?
C3 C2 C1 109.2(3) . . ?
O3 C3 O4 123.9(4) . . ?
O3 C3 C2 119.9(3) . . ?
O4 C3 C2 116.2(4) . . ?
C5 C4 C9 119.0(4) . . ?
C5 C4 C2 118.3(4) . . ?
C9 C4 C2 122.6(4) . . ?
C4 C5 C6 119.7(5) . . ?
C7 C6 C5 120.9(5) . . ?
C8 C7 C6 119.3(4) . . ?
C7 C8 C9 121.4(6) . . ?
C8 C9 C4 119.6(5) . . ?
N1 C10 C11 123.7(4) . . ?
C12 C11 C10 120.6(4) . . ?
C11 C12 C13A 112.6(5) . . ?
C11 C12 C13B 112.8(5) . . ?
C13A C12 C13B 40.8(6) . . ?
C11 C12 C15 123.7(4) . . ?
C13A C12 C15 119.4(5) . . ?
C13B C12 C15 120.1(5) . . ?
C14A C13A C12 119.5(7) . . ?
C13A C14A N1 122.5(6) . . ?
C14B C13B C12 120.5(6) . . ?
N1 C14B C13B 121.3(7) . . ?
N2 C15 C16 120.9(4) . . ?
N2 C15 C12 116.8(4) . . ?
C16 C15 C12 122.3(4) . . ?
C15 C16 C17 119.9(6) . . ?
C18 C17 C16 119.0(6) . . ?
C17 C18 C19 117.2(5) . . ?
N2 C19 C18 125.0(5) . . ?

loop_
_geom_bond_atom_site_label_1
_geom_bond_atom_site_label_2
_geom_bond_distance
_geom_bond_site_symmetry_2
_geom_bond_publ_flag
Cu1 O1W 2.004(2) . ?
Cu1 N1 2.026(3) . ?
Cu1 O4 2.076(3) . ?
Cu1 O3 2.110(3) 2_455 ?
Cu1 O2 2.128(3) . ?
Cu1 O1 2.208(3) 6_455 ?
O1 C1 1.243(5) . ?
O1 Cu1 2.208(3) 6_445 ?
O2 C1 1.283(5) . ?
O3 C3 1.241(5) . ?
O3 Cu1 2.110(3) 2 ?
O4 C3 1.281(5) . ?
N1 C10 1.302(5) . ?
N1 C14B 1.369(9) . ?
N1 C14A 1.384(9) . ?
N2 C15 1.307(6) . ?
N2 C19 1.331(7) . ?
C1 C2 1.538(6) . ?
C2 C4 1.509(5) . ?
C2 C3 1.526(6) . ?
C4 C5 1.377(6) . ?
C4 C9 1.396(6) . ?
C5 C6 1.387(7) . ?
C6 C7 1.370(11) . ?
C7 C8 1.353(10) . ?
C8 C9 1.379(7) . ?
C10 C11 1.387(6) . ?
C11 C12 1.358(6) . ?
C12 C13A 1.396(10) . ?
C12 C13B 1.410(9) . ?
C12 C15 1.483(6) . ?
C13A C14A 1.370(12) . ?
C13B C14B 1.372(12) . ?
C15 C16 1.354(8) . ?
C16 C17 1.401(8) . ?
C17 C18 1.332(9) . ?
C18 C19 1.349(9) . ?
